data_4032135
loop_
_publ_author_name
'Huang, Shengdian'
'Paletta, Joseph T.'
'Elajaili, Hanan'
'Huber, Kirby'
'Pink, Maren'
'Rajca, Suchada'
'Eaton, Gareth R.'
'Eaton, Sandra S.'
'Rajca, Andrzej'

_publ_section_title
;
 Synthesis and Electron Spin Relaxation of Tetracarboxylate Pyrroline
 Nitroxides.
;
_journal_issue 3
_journal_name_full 'The Journal of organic chemistry'
_journal_page_first 1538
_journal_page_last 1544
_journal_paper_doi 10.1021/acs.joc.6b02737
_journal_volume 82
_journal_year 2017
_chemical_formula_moiety 'C12 H14 N O9'
_chemical_formula_sum 'C12 H14 N O9'
_chemical_formula_weight 316.24
_space_group_crystal_system monoclinic
_space_group_IT_number 14
_space_group_name_Hall '-P 2ybc'
_space_group_name_H-M_alt 'P 1 21/c 1'
_symmetry_space_group_name_Hall '-P 2ybc'
_symmetry_space_group_name_H-M 'P 1 21/c 1'
_atom_sites_solution_hydrogens geom
_audit_creation_method SHELXL-2014/7
_cell_angle_alpha 90
_cell_angle_beta 105.489(5)
_cell_angle_gamma 90
_cell_formula_units_Z 4
_cell_length_a 16.1787(15)
_cell_length_b 7.8957(7)
_cell_length_c 11.6365(10)
_cell_measurement_reflns_used 9945
_cell_measurement_temperature 150(2)
_cell_measurement_theta_max 26.36
_cell_measurement_theta_min 2.61
_cell_volume 1432.5(2)
_computing_cell_refinement 'Bruker SAINT'
_computing_data_collection 'Bruker APEX2'
_computing_data_reduction 'Bruker SAINT'
_computing_molecular_graphics 'Bruker SHELXTL'
_computing_publication_material 'Bruker SHELXTL'
_computing_structure_refinement 'SHELXL-2014/7 (Sheldrick, 2014)'
_computing_structure_solution 'SHELXS-97 (Sheldrick 2008)'
_diffrn_ambient_temperature 150(2)
_diffrn_detector_area_resol_mean 0.83
_diffrn_measured_fraction_theta_full 1.000
_diffrn_measured_fraction_theta_max 0.996
_diffrn_measurement_device_type 'Bruker APEX-II CCD'
_diffrn_measurement_method '\f and \w scans'
_diffrn_radiation_type MoK\a
_diffrn_radiation_wavelength 0.71073
_diffrn_reflns_av_R_equivalents 0.0333
_diffrn_reflns_av_unetI/netI 0.0190
_diffrn_reflns_Laue_measured_fraction_full 1.000
_diffrn_reflns_Laue_measured_fraction_max 0.996
_diffrn_reflns_limit_h_max 20
_diffrn_reflns_limit_h_min -20
_diffrn_reflns_limit_k_max 9
_diffrn_reflns_limit_k_min -8
_diffrn_reflns_limit_l_max 14
_diffrn_reflns_limit_l_min -14
_diffrn_reflns_number 23212
_diffrn_reflns_point_group_measured_fraction_full 1.000
_diffrn_reflns_point_group_measured_fraction_max 0.996
_diffrn_reflns_theta_full 25.242
_diffrn_reflns_theta_max 26.451
_diffrn_reflns_theta_min 1.306
_exptl_absorpt_coefficient_mu 0.128
_exptl_absorpt_correction_T_max 0.7454
_exptl_absorpt_correction_T_min 0.6634
_exptl_absorpt_correction_type multi-scan
_exptl_absorpt_process_details 'SADABS, G. Sheldrick; 2014'
_exptl_crystal_colour colorless
_exptl_crystal_density_diffrn 1.466
_exptl_crystal_description block
_exptl_crystal_F_000 660
_exptl_crystal_size_max 0.250
_exptl_crystal_size_mid 0.180
_exptl_crystal_size_min 0.100
_refine_diff_density_max 0.326
_refine_diff_density_min -0.204
_refine_diff_density_rms 0.040
_refine_ls_extinction_method none
_refine_ls_goodness_of_fit_ref 1.028
_refine_ls_hydrogen_treatment constr
_refine_ls_matrix_type full
_refine_ls_number_parameters 203
_refine_ls_number_reflns 2949
_refine_ls_number_restraints 0
_refine_ls_restrained_S_all 1.028
_refine_ls_R_factor_all 0.0395
_refine_ls_R_factor_gt 0.0324
_refine_ls_shift/su_max 0.000
_refine_ls_shift/su_mean 0.000
_refine_ls_structure_factor_coef Fsqd
_refine_ls_weighting_details 'w=1/[\s^2^(Fo^2^)+(0.0412P)^2^+0.6339P] where P=(Fo^2^+2Fc^2^)/3'
_refine_ls_weighting_scheme calc
_refine_ls_wR_factor_gt 0.0819
_refine_ls_wR_factor_ref 0.0865
_reflns_Friedel_coverage 0.000
_reflns_number_gt 2524
_reflns_number_total 2949
_reflns_threshold_expression 'I > 2\s(I)'
_cod_data_source_file jo6b02737_si_001.cif
_cod_data_source_block 15131
_cod_depositor_comments 'Adding full bibliography for 4032135.cif.'
_cod_database_code 4032135
_shelx_shelxl_version_number 2014/7
_shelx_space_group_comment
;
The symmetry employed for this shelxl refinement is uniquely defined
by the following loop, which should always be used as a source of
symmetry information in preference to the above space-group names.
They are only intended as comments.
;
_shelx_estimated_absorpt_t_min 0.969
_shelx_estimated_absorpt_t_max 0.987

loop_
_space_group_symop_operation_xyz
'x, y, z'
'-x, y+1/2, -z+1/2'
'-x, -y, -z'
'x, -y-1/2, z-1/2'

loop_
_atom_site_label
_atom_site_type_symbol
_atom_site_fract_x
_atom_site_fract_y
_atom_site_fract_z
_atom_site_U_iso_or_equiv
_atom_site_adp_type
_atom_site_occupancy
_atom_site_site_symmetry_order
_atom_site_calc_flag
_atom_site_refinement_flags_posn
_atom_site_refinement_flags_adp
O1 O 0.23564(6) 0.05643(12) 0.63987(8) 0.0234(2) Uani 1 1 d . .
O2 O 0.31704(6) -0.13470(12) 0.38467(8) 0.0248(2) Uani 1 1 d . .
O3 O 0.37357(7) -0.15609(13) 0.58249(9) 0.0324(3) Uani 1 1 d . .
O4 O 0.37285(6) 0.32540(13) 0.64419(9) 0.0271(2) Uani 1 1 d . .
O5 O 0.46696(7) 0.18535(16) 0.56881(11) 0.0408(3) Uani 1 1 d . .
O6 O 0.17540(6) 0.49504(11) 0.52475(8) 0.0234(2) Uani 1 1 d . .
O7 O 0.08593(7) 0.32156(13) 0.58680(9) 0.0288(2) Uani 1 1 d . .
O8 O 0.02904(6) 0.17181(12) 0.34216(8) 0.0219(2) Uani 1 1 d . .
O9 O 0.10348(7) -0.06493(13) 0.41039(10) 0.0358(3) Uani 1 1 d . .
N1 N 0.24082(6) 0.12244(14) 0.54309(9) 0.0170(2) Uani 1 1 d . .
C1 C 0.31854(8) 0.11333(16) 0.49937(11) 0.0180(3) Uani 1 1 d . .
C2 C 0.28835(8) 0.20650(16) 0.38275(11) 0.0197(3) Uani 1 1 d . .
H2 H 0.3222 0.2208 0.3281 0.024 Uiso 1 1 calc R U
C3 C 0.20978(8) 0.26603(16) 0.36475(10) 0.0184(3) Uani 1 1 d . .
H3 H 0.1823 0.3358 0.2992 0.022 Uiso 1 1 calc R U
C4 C 0.16879(8) 0.21031(15) 0.46045(10) 0.0157(3) Uani 1 1 d . .
C5 C 0.34154(8) -0.07523(17) 0.49474(11) 0.0198(3) Uani 1 1 d . .
C6 C 0.32929(10) -0.31582(19) 0.37344(14) 0.0321(3) Uani 1 1 d . .
H6A H 0.3138 -0.3470 0.2889 0.048 Uiso 1 1 calc R U
H6B H 0.2928 -0.3778 0.4140 0.048 Uiso 1 1 calc R U
H6C H 0.3895 -0.3447 0.4099 0.048 Uiso 1 1 calc R U
C7 C 0.39594(8) 0.20919(17) 0.57734(11) 0.0213(3) Uani 1 1 d . .
C8 C 0.44069(10) 0.4401(2) 0.70719(15) 0.0357(4) Uani 1 1 d . .
H8A H 0.4166 0.5247 0.7508 0.054 Uiso 1 1 calc R U
H8B H 0.4656 0.4974 0.6495 0.054 Uiso 1 1 calc R U
H8C H 0.4854 0.3754 0.7635 0.054 Uiso 1 1 calc R U
C9 C 0.13680(8) 0.34896(16) 0.53076(10) 0.0170(3) Uani 1 1 d . .
C10 C 0.15411(11) 0.62996(18) 0.59714(13) 0.0317(3) Uani 1 1 d . .
H10A H 0.1876 0.7313 0.5909 0.048 Uiso 1 1 calc R U
H10B H 0.1676 0.5934 0.6806 0.048 Uiso 1 1 calc R U
H10C H 0.0928 0.6560 0.5687 0.048 Uiso 1 1 calc R U
C11 C 0.09621(8) 0.08531(16) 0.40451(11) 0.0189(3) Uani 1 1 d . .
C12 C -0.04175(9) 0.07195(19) 0.27092(13) 0.0286(3) Uani 1 1 d . .
H12A H -0.0847 0.1475 0.2211 0.043 Uiso 1 1 calc R U
H12B H -0.0679 0.0068 0.3237 0.043 Uiso 1 1 calc R U
H12C H -0.0203 -0.0058 0.2198 0.043 Uiso 1 1 calc R U

loop_
_atom_site_aniso_label
_atom_site_aniso_U_11
_atom_site_aniso_U_22
_atom_site_aniso_U_33
_atom_site_aniso_U_23
_atom_site_aniso_U_13
_atom_site_aniso_U_12
O1 0.0306(5) 0.0271(5) 0.0139(4) 0.0068(4) 0.0082(4) 0.0031(4)
O2 0.0319(5) 0.0215(5) 0.0198(5) -0.0056(4) 0.0049(4) -0.0004(4)
O3 0.0456(6) 0.0275(6) 0.0217(5) 0.0016(4) 0.0047(4) 0.0103(5)
O4 0.0257(5) 0.0286(5) 0.0279(5) -0.0122(4) 0.0090(4) -0.0057(4)
O5 0.0228(5) 0.0452(7) 0.0560(7) -0.0200(6) 0.0135(5) -0.0029(5)
O6 0.0316(5) 0.0152(5) 0.0261(5) -0.0024(4) 0.0122(4) -0.0031(4)
O7 0.0350(5) 0.0275(5) 0.0307(5) -0.0045(4) 0.0204(4) -0.0048(4)
O8 0.0199(4) 0.0198(5) 0.0225(5) -0.0020(4) -0.0008(4) -0.0024(4)
O9 0.0393(6) 0.0173(5) 0.0405(6) 0.0013(4) -0.0072(5) -0.0036(4)
N1 0.0193(5) 0.0195(5) 0.0125(5) 0.0028(4) 0.0046(4) 0.0008(4)
C1 0.0189(6) 0.0211(6) 0.0147(6) -0.0010(5) 0.0058(5) 0.0004(5)
C2 0.0268(6) 0.0201(6) 0.0143(6) -0.0014(5) 0.0092(5) -0.0022(5)
C3 0.0263(6) 0.0174(6) 0.0113(5) 0.0006(5) 0.0048(5) -0.0017(5)
C4 0.0183(6) 0.0160(6) 0.0123(5) 0.0008(4) 0.0031(5) -0.0003(5)
C5 0.0198(6) 0.0216(7) 0.0187(6) -0.0015(5) 0.0066(5) -0.0003(5)
C6 0.0393(8) 0.0228(7) 0.0345(8) -0.0111(6) 0.0103(7) -0.0020(6)
C7 0.0219(6) 0.0225(7) 0.0193(6) -0.0006(5) 0.0049(5) 0.0005(5)
C8 0.0338(8) 0.0345(9) 0.0379(8) -0.0167(7) 0.0078(7) -0.0117(7)
C9 0.0195(6) 0.0172(6) 0.0130(5) 0.0018(5) 0.0018(5) 0.0005(5)
C10 0.0473(9) 0.0177(7) 0.0323(8) -0.0060(6) 0.0146(7) -0.0005(6)
C11 0.0228(6) 0.0184(7) 0.0149(6) 0.0001(5) 0.0041(5) -0.0020(5)
C12 0.0234(7) 0.0299(8) 0.0274(7) -0.0046(6) -0.0022(6) -0.0072(6)

loop_
_atom_type_symbol
_atom_type_description
_atom_type_scat_dispersion_real
_atom_type_scat_dispersion_imag
_atom_type_scat_source
C C 0.0033 0.0016 'International Tables Vol C Tables 4.2.6.8 and 6.1.1.4'
H H 0.0000 0.0000 'International Tables Vol C Tables 4.2.6.8 and 6.1.1.4'
N N 0.0061 0.0033 'International Tables Vol C Tables 4.2.6.8 and 6.1.1.4'
O O 0.0106 0.0060 'International Tables Vol C Tables 4.2.6.8 and 6.1.1.4'

loop_
_geom_angle_atom_site_label_1
_geom_angle_atom_site_label_2
_geom_angle_atom_site_label_3
_geom_angle
C5 O2 C6 115.07(11)
C7 O4 C8 115.72(11)
C9 O6 C10 114.81(10)
C11 O8 C12 116.04(10)
O1 N1 C4 123.19(10)
O1 N1 C1 123.45(10)
C4 N1 C1 113.32(9)
N1 C1 C2 100.68(10)
N1 C1 C7 114.01(10)
C2 C1 C7 107.99(11)
N1 C1 C5 107.15(10)
C2 C1 C5 117.67(10)
C7 C1 C5 109.32(10)
C3 C2 C1 112.60(11)
C3 C2 H2 123.7
C1 C2 H2 123.7
C2 C3 C4 112.00(11)
C2 C3 H3 124.0
C4 C3 H3 124.0
N1 C4 C3 101.12(9)
N1 C4 C9 107.96(9)
C3 C4 C9 117.58(10)
N1 C4 C11 110.83(10)
C3 C4 C11 108.15(9)
C9 C4 C11 110.76(10)
O3 C5 O2 125.87(12)
O3 C5 C1 122.62(11)
O2 C5 C1 111.40(11)
O2 C6 H6A 109.5
O2 C6 H6B 109.5
H6A C6 H6B 109.5
O2 C6 H6C 109.5
H6A C6 H6C 109.5
H6B C6 H6C 109.5
O5 C7 O4 126.06(13)
O5 C7 C1 121.61(12)
O4 C7 C1 112.12(11)
O4 C8 H8A 109.5
O4 C8 H8B 109.5
H8A C8 H8B 109.5
O4 C8 H8C 109.5
H8A C8 H8C 109.5
H8B C8 H8C 109.5
O7 C9 O6 126.08(12)
O7 C9 C4 122.61(11)
O6 C9 C4 111.23(10)
O6 C10 H10A 109.5
O6 C10 H10B 109.5
H10A C10 H10B 109.5
O6 C10 H10C 109.5
H10A C10 H10C 109.5
H10B C10 H10C 109.5
O9 C11 O8 126.78(12)
O9 C11 C4 124.15(12)
O8 C11 C4 108.84(10)
O8 C12 H12A 109.5
O8 C12 H12B 109.5
H12A C12 H12B 109.5
O8 C12 H12C 109.5
H12A C12 H12C 109.5
H12B C12 H12C 109.5

loop_
_geom_bond_atom_site_label_1
_geom_bond_atom_site_label_2
_geom_bond_distance
O1 N1 1.2639(13)
O2 C5 1.3217(15)
O2 C6 1.4544(17)
O3 C5 1.1985(16)
O4 C7 1.3197(16)
O4 C8 1.4606(17)
O5 C7 1.1944(16)
O6 C9 1.3224(15)
O6 C10 1.4554(16)
O7 C9 1.1984(16)
O8 C11 1.3239(15)
O8 C12 1.4538(15)
O9 C11 1.1922(17)
N1 C4 1.4715(15)
N1 C1 1.4788(15)
C1 C2 1.5057(17)
C1 C7 1.5354(17)
C1 C5 1.5390(18)
C2 C3 1.3185(19)
C2 H2 0.9500
C3 C4 1.5059(16)
C3 H3 0.9500
C4 C9 1.5369(17)
C4 C11 1.5390(17)
C6 H6A 0.9800
C6 H6B 0.9800
C6 H6C 0.9800
C8 H8A 0.9800
C8 H8B 0.9800
C8 H8C 0.9800
C10 H10A 0.9800
C10 H10B 0.9800
C10 H10C 0.9800
C12 H12A 0.9800
C12 H12B 0.9800
C12 H12C 0.9800

loop_
_geom_hbond_atom_site_label_D
_geom_hbond_atom_site_label_H
_geom_hbond_atom_site_label_A
_geom_hbond_distance_DH
_geom_hbond_distance_HA
_geom_hbond_distance_DA
_geom_hbond_angle_DHA
_geom_hbond_site_symmetry_A
C2 H2 O4 0.95 2.51 3.4156(16) 158.3 4_565
C3 H3 O1 0.95 2.40 3.0939(15) 129.7 4_565
C6 H6A O1 0.98 2.48 3.3305(17) 144.5 4
C6 H6C O5 0.98 2.59 3.3461(19) 133.6 3_656
C8 H8C O3 0.98 2.51 3.416(2) 153.8 2_656
C12 H12C O8 0.98 2.64 3.4496(18) 140.2 2_545

loop_
_geom_torsion_atom_site_label_1
_geom_torsion_atom_site_label_2
_geom_torsion_atom_site_label_3
_geom_torsion_atom_site_label_4
_geom_torsion
O1 N1 C1 C2 178.66(11)
C4 N1 C1 C2 0.92(13)
O1 N1 C1 C7 -66.00(15)
C4 N1 C1 C7 116.26(11)
O1 N1 C1 C5 55.10(14)
C4 N1 C1 C5 -122.63(11)
N1 C1 C2 C3 2.75(14)
C7 C1 C2 C3 -117.03(12)
C5 C1 C2 C3 118.71(13)
C1 C2 C3 C4 -5.38(15)
O1 N1 C4 C3 178.62(11)
C1 N1 C4 C3 -3.64(13)
O1 N1 C4 C9 54.58(14)
C1 N1 C4 C9 -127.68(11)
O1 N1 C4 C11 -66.90(14)
C1 N1 C4 C11 110.84(11)
C2 C3 C4 N1 5.44(13)
C2 C3 C4 C9 122.65(12)
C2 C3 C4 C11 -111.04(12)
C6 O2 C5 O3 1.57(19)
C6 O2 C5 C1 -174.69(11)
N1 C1 C5 O3 -74.70(15)
C2 C1 C5 O3 172.92(12)
C7 C1 C5 O3 49.32(16)
N1 C1 C5 O2 101.71(11)
C2 C1 C5 O2 -10.67(15)
C7 C1 C5 O2 -134.27(11)
C8 O4 C7 O5 3.8(2)
C8 O4 C7 C1 -170.86(11)
N1 C1 C7 O5 164.13(13)
C2 C1 C7 O5 -84.90(16)
C5 C1 C7 O5 44.23(17)
N1 C1 C7 O4 -20.94(15)
C2 C1 C7 O4 90.03(13)
C5 C1 C7 O4 -140.83(11)
C10 O6 C9 O7 1.93(19)
C10 O6 C9 C4 -175.10(11)
N1 C4 C9 O7 -85.14(14)
C3 C4 C9 O7 161.41(12)
C11 C4 C9 O7 36.38(16)
N1 C4 C9 O6 92.02(11)
C3 C4 C9 O6 -21.43(15)
C11 C4 C9 O6 -146.46(10)
C12 O8 C11 O9 -2.06(19)
C12 O8 C11 C4 172.55(10)
N1 C4 C11 O9 -12.53(17)
C3 C4 C11 O9 97.46(15)
C9 C4 C11 O9 -132.35(14)
N1 C4 C11 O8 172.69(9)
C3 C4 C11 O8 -77.32(12)
C9 C4 C11 O8 52.88(12)
